data_8103723
loop_
_publ_author_name
'Takeuchi, Y.'
'Umizu, S.'
'Haga, N.'
'Sato, G.'

_publ_section_title
;
 The derivate structure of silicate garnets in grandite
;
_journal_name_full 'Zeitschrift fuer Kristallographie (149,1979-)'
_journal_page_first 53
_journal_page_last 99
_journal_volume 158
_journal_year 1982
_chemical_formula_sum 'Al1.3325 Ca3 Fe0.6675 O12 Si3'
_chemical_name_systematic 'Ca3 (Al1.3325 Fe.6675) Si3 O12'
_space_group_IT_number 2
_symmetry_space_group_name_Hall '-P 1 (-1/2*x+1/2*y+1/2*z,1/2*x-1/2*y+1/2*z,1/2*x+1/2*y-1/2*z)'
_symmetry_space_group_name_H-M 'I -1'
_cell_angle_alpha 90.03
_cell_angle_beta 90.12
_cell_angle_gamma 89.98
_cell_formula_units_Z 8
_cell_length_a 11.9197
_cell_length_b 11.9225
_cell_length_c 11.9199
_cell_volume 1693.964
_citation_journal_id_ASTM ZEKRDZ
_cod_data_source_file Takeuchi_ZEKRDZ_1982_467.cif
_cod_data_source_block Al1.3325Ca3Fe0.6675O12Si3
_cod_original_sg_symbol_Hall
;
-P 1 (-1/2*x+1/2*y+1/2*z,1/2*x-1/2*y+1/2*z,1/2*x+1/2*y-1/2*z)
;
_cod_original_sg_symbol_H-M 'P -1 (b+c,a+c,a+b)'
_cod_database_code 8103723

loop_
_symmetry_equiv_pos_as_xyz
x,y,z
-x,-y,-z
x+1/2,y+1/2,z+1/2
-x+1/2,-y+1/2,-z+1/2

loop_
_atom_site_label
_atom_site_type_symbol
_atom_site_fract_x
_atom_site_fract_y
_atom_site_fract_z
_atom_site_occupancy
_atom_site_U_iso_or_equiv
Fe6 Fe+3 0.5 0.5 0 0.29 0.0
O20 O-2 0.7959 0.2115 0.0989 1 0.0
O5 O-2 0.6535 0.0391 0.0466 1 0.0
Al8 Al+3 0.75 0.25 0.25 0.84 0.0
O8 O-2 0.2028 0.2888 0.0975 1 0.0
O7 O-2 0.7039 0.7105 0.0967 1 0.0
Fe3 Fe+3 0.25 0.25 0.25 0.45 0.0
Ca4 Ca+2 0.4998 0.7497 0.1249 1 0.0
O19 O-2 0.2962 0.7888 0.0972 1 0.0
Fe4 Fe+3 0.75 0.75 0.25 0.49 0.0
Si2 Si+4 0.8749 0.001 0.2502 1 0.0
O9 O-2 0.0467 0.6518 0.0383 1 0.0
Al2 Al+3 0.5 0 0 0.55 0.0
O4 O-2 0.4024 0.7035 0.2883 1 0.0
O2 O-2 0.0383 0.454 0.152 1 0.0
Ca6 Ca+2 0.2498 0.625 -0.0001 1 0.0
O16 O-2 0.5963 0.7972 0.2891 1 0.0
Si5 Si+4 0.2498 0.3755 0.0002 1 0.0
Ca5 Ca+2 0.25 0.1249 0.0001 1 0.0
Ca2 Ca+2 0.625 0.0003 0.2501 1 0.0
Si6 Si+4 0.75 0.1255 0.0005 1 0.0
O23 O-2 0.7111 0.5957 0.2969 1 0.0
Si4 Si+4 0.5008 0.2505 0.1253 1 0.0
O10 O-2 0.5467 0.3475 0.0389 1 0.0
Fe5 Fe+3 0 0.5 0 0.15 0.0
Si3 Si+4 0.0007 0.7493 0.1249 1 0.0
O14 O-2 0.0387 0.547 0.3463 1 0.0
Ca1 Ca+2 0.1251 -0.0003 0.25 1 0.0
Si1 Si+4 0.3753 -0.0007 0.2509 1 0.0
O1 O-2 0.5387 0.5465 0.1519 1 0.0
O22 O-2 0.9538 0.8468 0.0388 1 0.0
O24 O-2 0.2113 0.4038 0.2967 1 0.0
Al6 Al+3 0.5 0.5 0 0.71 0.0
Fe8 Fe+3 0.75 0.25 0.25 0.16 0.0
O21 O-2 0.4534 0.1533 0.0388 1 0.0
O12 O-2 0.7119 0.4012 0.2037 1 0.0
Al3 Al+3 0.25 0.25 0.25 0.55 0.0
O11 O-2 0.2115 0.5977 0.2034 1 0.0
Fe1 Fe+3 0 0 0 0.41 0.0
Al5 Al+3 0 0.5 0 0.85 0.0
Fe7 Fe+3 0.25 0.75 0.25 0.27 0.0
O13 O-2 0.5384 0.4526 0.3469 1 0.0
Al4 Al+3 0.75 0.75 0.25 0.51 0.0
O3 O-2 0.902 0.2956 0.2889 1 0.0
Al7 Al+3 0.25 0.75 0.25 0.73 0.0
Al1 Al+3 0 0 0 0.59 0.0
Fe2 Fe+3 0.5 0 0 0.45 0.0
O18 O-2 0.347 0.4612 0.047 1 0.0
O15 O-2 0.0966 0.2031 0.2886 1 0.0
O6 O-2 0.1528 0.9608 0.0467 1 0.0
O17 O-2 0.848 0.5381 0.0466 1 0.0
Ca3 Ca+2 -0.0002 0.2502 0.125 1 0.0
